data_7112562
loop_
_publ_author_name
'Unkelbach, Christian'
'Rosenbaum, Hannah S.'
'Strohmann, Carsten'

_publ_section_title
;
 Direct benzylic metalation of a phenethylamine derivative: potassium as
 the key to both generation and stabilization of a labile anion.
;
_journal_issue 86
_journal_name_full 'Chemical communications (Cambridge, England)'
_journal_page_first 10612
_journal_page_last 10614
_journal_paper_doi 10.1039/c2cc35888c
_journal_volume 48
_journal_year 2012
_chemical_formula_sum 'C16 H26 K N O1.5'
_chemical_formula_weight 295.48
_chemical_name_systematic
;
?
;
_space_group_IT_number 152
_symmetry_space_group_name_Hall 'P 31 2"'
_symmetry_space_group_name_H-M 'P 31 2 1'
_atom_sites_solution_hydrogens geom
_atom_sites_solution_primary direct
_atom_sites_solution_secondary difmap
_audit_creation_method SHELXL-97
_cell_angle_alpha 90.00
_cell_angle_beta 90.00
_cell_angle_gamma 120.00
_cell_formula_units_Z 12
_cell_length_a 9.3923(3)
_cell_length_b 9.3923(3)
_cell_length_c 67.355(3)
_cell_measurement_temperature 293(2)
_cell_volume 5145.7(3)
_computing_cell_refinement 'CrysAlis Red (Oxford Diffraction, 2006)'
_computing_data_collection 'CrysAlis CCD (Oxford Diffraction, 2006)'
_computing_data_reduction 'CrysAlis Red (Oxford Diffraction, 2006)'
_computing_molecular_graphics 'Ortep-3 V1.073 (Farrugia, 2001)'
_computing_publication_material 'SHELXL-97 (Sheldrick, 1997)'
_computing_structure_refinement 'SHELXL-97 (Sheldrick, 1997)'
_computing_structure_solution 'SHELXS-90 (Sheldrick, 1990)'
_diffrn_ambient_temperature 173(2)
_diffrn_measured_fraction_theta_full 0.999
_diffrn_measured_fraction_theta_max 0.999
_diffrn_radiation_monochromator graphite
_diffrn_radiation_source 'fine-focus sealed tube'
_diffrn_radiation_type MoK\a
_diffrn_radiation_wavelength 0.71073
_diffrn_reflns_av_R_equivalents 0.0508
_diffrn_reflns_av_sigmaI/netI 0.0828
_diffrn_reflns_limit_h_max 5
_diffrn_reflns_limit_h_min -7
_diffrn_reflns_limit_k_max 11
_diffrn_reflns_limit_k_min -7
_diffrn_reflns_limit_l_max 80
_diffrn_reflns_limit_l_min -62
_diffrn_reflns_number 11013
_diffrn_reflns_theta_full 24.99
_diffrn_reflns_theta_max 24.99
_diffrn_reflns_theta_min 2.50
_exptl_absorpt_coefficient_mu 0.307
_exptl_absorpt_correction_T_max 0.883
_exptl_absorpt_correction_T_min 0.883
_exptl_absorpt_correction_type multi-scan
_exptl_absorpt_process_details 'CrysAlis Red (Oxford Diffraction 2006)'
_exptl_crystal_colour red
_exptl_crystal_density_diffrn 1.144
_exptl_crystal_density_method 'not measured'
_exptl_crystal_description hexagonal
_exptl_crystal_F_000 1920
_exptl_crystal_size_max 0.40
_exptl_crystal_size_mid 0.40
_exptl_crystal_size_min 0.40
_refine_diff_density_max 0.566
_refine_diff_density_min -0.474
_refine_diff_density_rms 0.089
_refine_ls_abs_structure_details 'Flack H D (1983), Acta Cryst. A39, 876-881'
_refine_ls_abs_structure_Flack 0.03(16)
_refine_ls_extinction_coef 0.011(2)
_refine_ls_extinction_expression Fc^*^=kFc[1+0.001xFc^2^\l^3^/sin(2\q)]^-1/4^
_refine_ls_extinction_method SHELXL
_refine_ls_goodness_of_fit_ref 1.016
_refine_ls_hydrogen_treatment constr
_refine_ls_matrix_type full
_refine_ls_number_parameters 339
_refine_ls_number_reflns 6035
_refine_ls_number_restraints 0
_refine_ls_restrained_S_all 1.016
_refine_ls_R_factor_all 0.1609
_refine_ls_R_factor_gt 0.1111
_refine_ls_shift/su_max 0.363
_refine_ls_shift/su_mean 0.037
_refine_ls_structure_factor_coef Fsqd
_refine_ls_weighting_details 'calc w=1/[\s^2^(Fo^2^)+(0.2300P)^2^+0.0000P] where P=(Fo^2^+2Fc^2^)/3'
_refine_ls_weighting_scheme calc
_refine_ls_wR_factor_gt 0.3274
_refine_ls_wR_factor_ref 0.3522
_reflns_number_gt 3234
_reflns_number_total 6035
_reflns_threshold_expression >2sigma(I)
_cod_data_source_file c2cc35888c.txt
_cod_data_source_block strohmann9
_cod_original_sg_symbol_H-M 'P 3 (1) 2 1'
_cod_database_code 7112562

loop_
_symmetry_equiv_pos_as_xyz
'x, y, z'
'-y, x-y, z+1/3'
'-x+y, -x, z+2/3'
'y, x, -z'
'x-y, -y, -z+2/3'
'-x, -x+y, -z+1/3'

loop_
_atom_site_label
_atom_site_type_symbol
_atom_site_fract_x
_atom_site_fract_y
_atom_site_fract_z
_atom_site_U_iso_or_equiv
_atom_site_adp_type
_atom_site_occupancy
_atom_site_symmetry_multiplicity
_atom_site_calc_flag
_atom_site_refinement_flags
C1 C -0.369(3) -0.368(3) 0.0166(3) 0.268(18) Uani 1 1 d .
H30A H -0.3097 -0.4074 0.0245 0.322 Uiso 1 1 calc R
H30B H -0.3998 -0.3032 0.0250 0.322 Uiso 1 1 calc R
C2 C -0.479(4) -0.471(3) 0.0092(4) 0.36(3) Uani 1 1 d .
H31A H -0.5749 -0.4618 0.0124 0.437 Uiso 1 1 calc R
H31B H -0.4969 -0.5740 0.0148 0.437 Uiso 1 1 calc R
C3 C -0.2199(15) 0.1551(19) 0.01215(18) 0.123(5) Uani 1 1 d .
H18A H -0.2846 0.1955 0.0184 0.184 Uiso 1 1 calc R
H18B H -0.2658 0.0405 0.0151 0.184 Uiso 1 1 calc R
H18C H -0.2203 0.1695 -0.0020 0.184 Uiso 1 1 calc R
C4 C 0.023(2) 0.4174(17) 0.01457(17) 0.122(5) Uani 1 1 d .
H19A H 0.0067 0.4311 0.0008 0.184 Uiso 1 1 calc R
H19B H 0.1380 0.4679 0.0173 0.184 Uiso 1 1 calc R
H19C H -0.0245 0.4683 0.0225 0.184 Uiso 1 1 calc R
C5 C -0.040(2) 0.212(2) 0.04069(17) 0.124(4) Uani 1 1 d .
H17A H 0.0717 0.2860 0.0449 0.148 Uiso 1 1 calc R
H17B H -0.1120 0.2367 0.0485 0.148 Uiso 1 1 calc R
C6 C -0.0810(13) 0.0411(17) 0.04501(14) 0.097(3) Uani 1 1 d .
H4 H -0.1884 -0.0370 0.0507 0.116 Uiso 1 1 calc R
C7 C 0.0433(13) -0.0004(13) 0.04402(11) 0.085(3) Uani 1 1 d .
C8 C 0.2026(14) 0.1007(14) 0.03764(12) 0.087(3) Uani 1 1 d .
H15 H 0.2302 0.2043 0.0329 0.105 Uiso 1 1 calc R
C9 C 0.3201(16) 0.0595(19) 0.03785(15) 0.103(4) Uani 1 1 d .
H14 H 0.4303 0.1383 0.0330 0.123 Uiso 1 1 calc R
C10 C 0.288(2) -0.094(3) 0.04436(16) 0.128(5) Uani 1 1 d .
H13 H 0.3745 -0.1231 0.0449 0.153 Uiso 1 1 calc R
C11 C 0.129(3) -0.2034(18) 0.04961(15) 0.117(5) Uani 1 1 d .
H12 H 0.1022 -0.3125 0.0544 0.141 Uiso 1 1 calc R
C12 C 0.0118(19) -0.1631(16) 0.04928(14) 0.107(4) Uani 1 1 d .
H11 H -0.1013 -0.2481 0.0524 0.128 Uiso 1 1 calc R
C13 C 0.409(3) 0.517(2) 0.0684(3) 0.211(11) Uani 1 1 d .
H29A H 0.4901 0.4838 0.0657 0.253 Uiso 1 1 calc R
H29B H 0.3527 0.5113 0.0561 0.253 Uiso 1 1 calc R
C14 C 0.480(2) 0.666(2) 0.0756(3) 0.160(7) Uani 1 1 d .
H28A H 0.4817 0.7411 0.0657 0.192 Uiso 1 1 calc R
H28B H 0.5934 0.7004 0.0791 0.192 Uiso 1 1 calc R
C15 C 0.396(2) 0.671(2) 0.0924(3) 0.165(7) Uani 1 1 d .
H27A H 0.3427 0.7344 0.0898 0.198 Uiso 1 1 calc R
H27B H 0.4722 0.7220 0.1034 0.198 Uiso 1 1 calc R
C16 C 0.280(2) 0.508(2) 0.0971(3) 0.174(8) Uani 1 1 d .
H26A H 0.3008 0.4802 0.1102 0.208 Uiso 1 1 calc R
H26B H 0.1701 0.4938 0.0969 0.208 Uiso 1 1 calc R
C17 C 0.6620(18) 0.244(3) 0.0754(2) 0.189(10) Uani 1 1 d .
H25A H 0.6176 0.1424 0.0679 0.226 Uiso 1 1 calc R
H25B H 0.7117 0.3362 0.0663 0.226 Uiso 1 1 calc R
C18 C 0.771(3) 0.254(4) 0.0890(2) 0.210(12) Uani 1 1 d .
H24A H 0.8768 0.3507 0.0863 0.252 Uiso 1 1 calc R
H24B H 0.7846 0.1586 0.0878 0.252 Uiso 1 1 calc R
C19 C 0.725(2) 0.263(3) 0.1089(2) 0.197(10) Uani 1 1 d .
H23A H 0.6902 0.1610 0.1160 0.237 Uiso 1 1 calc R
H23B H 0.8152 0.3525 0.1161 0.237 Uiso 1 1 calc R
C20 C 0.5947(18) 0.293(2) 0.10612(16) 0.147(6) Uani 1 1 d .
H22A H 0.5069 0.2291 0.1155 0.176 Uiso 1 1 calc R
H22B H 0.6315 0.4087 0.1082 0.176 Uiso 1 1 calc R
C23 C 0.4011(12) 0.1007(13) 0.15298(11) 0.084(3) Uani 1 1 d .
H8A H 0.5129 0.1216 0.1542 0.100 Uiso 1 1 calc R
H8B H 0.4063 0.1993 0.1477 0.100 Uiso 1 1 calc R
C24 C 0.3100(12) -0.0369(13) 0.13860(13) 0.081(3) Uani 1 1 d .
H7 H 0.3527 -0.1110 0.1358 0.098 Uiso 1 1 calc R
C25 C 0.1779(10) -0.0549(12) 0.12803(11) 0.072(2) Uani 1 1 d .
C26 C 0.1167(14) 0.0534(14) 0.12878(11) 0.086(3) Uani 1 1 d .
H1 H 0.1684 0.1437 0.1372 0.103 Uiso 1 1 calc R
C27 C -0.0142(15) 0.0353(15) 0.11794(14) 0.095(3) Uani 1 1 d .
H2 H -0.0551 0.1117 0.1202 0.113 Uiso 1 1 calc R
C28 C -0.0966(13) -0.0932(16) 0.10479(15) 0.092(3) Uani 1 1 d .
H3 H -0.2012 -0.1158 0.0989 0.111 Uiso 1 1 calc R
C30 C 0.0868(13) -0.1880(13) 0.11428(13) 0.083(3) Uani 1 1 d .
H5 H 0.1189 -0.2721 0.1130 0.100 Uiso 1 1 calc R
C31 C 0.060(3) -0.498(2) 0.1524(3) 0.205(10) Uani 1 1 d .
H31C H 0.1768 -0.4209 0.1508 0.245 Uiso 1 1 calc R
H31D H 0.0055 -0.5042 0.1400 0.245 Uiso 1 1 calc R
C29A C -0.0437(14) -0.2067(14) 0.10346(12) 0.093(3) Uani 1 1 d .
H4A H -0.0982 -0.2968 0.0951 0.112 Uiso 1 1 calc R
K1 K 0.0007(3) 0.0007(3) 0.0000 0.0815(8) Uani 1 2 d S
K2 K 0.2190(3) 0.0951(3) 0.08239(2) 0.0849(7) Uani 1 1 d .
K3 K 0.0000 -0.1624(3) 0.1667 0.0689(7) Uani 1 2 d S
N1 N -0.0572(11) 0.2431(12) 0.01926(13) 0.095(2) Uani 1 1 d .
O1 O -0.2758(13) -0.2758(13) 0.0000 0.262(15) Uani 1 2 d S
O2 O 0.2943(13) 0.4106(10) 0.08290(13) 0.140(4) Uani 1 1 d .
O3 O 0.5398(9) 0.2485(16) 0.08695(10) 0.146(4) Uani 1 1 d .
O4 O 0.0000 -0.4475(13) 0.1667 0.170(7) Uani 1 2 d S
N2 N 0.3260(8) 0.0677(8) 0.17293(11) 0.0654(17) Uiso 1 1 d .
C22 C 0.3530(13) -0.0497(13) 0.18363(16) 0.092(3) Uiso 1 1 d .
H22C H 0.3091 -0.1499 0.1761 0.138 Uiso 1 1 calc R
H22D H 0.2991 -0.0717 0.1963 0.138 Uiso 1 1 calc R
H22E H 0.4688 -0.0056 0.1856 0.138 Uiso 1 1 calc R
C21 C 0.3969(14) 0.2172(13) 0.18460(17) 0.100(3) Uiso 1 1 d .
H21A H 0.5063 0.2462 0.1886 0.151 Uiso 1 1 calc R
H21B H 0.3307 0.2001 0.1962 0.151 Uiso 1 1 calc R
H21C H 0.4008 0.3046 0.1768 0.151 Uiso 1 1 calc R
C32 C 0.037(3) -0.649(3) 0.1571(4) 0.225(10) Uiso 1 1 d .
H32A H 0.1417 -0.6467 0.1575 0.270 Uiso 1 1 calc R
H32B H -0.0335 -0.7302 0.1475 0.270 Uiso 1 1 calc R

loop_
_atom_site_aniso_label
_atom_site_aniso_U_11
_atom_site_aniso_U_22
_atom_site_aniso_U_33
_atom_site_aniso_U_23
_atom_site_aniso_U_13
_atom_site_aniso_U_12
C1 0.21(2) 0.23(2) 0.088(10) -0.012(13) 0.004(12) -0.096(19)
C2 0.36(4) 0.23(3) 0.24(3) -0.11(2) 0.20(3) -0.05(3)
C3 0.110(10) 0.199(14) 0.079(7) 0.043(8) 0.017(7) 0.091(10)
C4 0.203(14) 0.134(11) 0.065(6) 0.013(7) 0.024(8) 0.110(11)
C5 0.142(11) 0.185(14) 0.068(7) 0.016(8) 0.021(7) 0.100(10)
C6 0.071(6) 0.146(11) 0.051(5) 0.016(6) 0.021(4) 0.038(7)
C7 0.098(8) 0.089(7) 0.033(3) 0.014(4) -0.006(4) 0.021(6)
C8 0.102(8) 0.098(7) 0.042(4) 0.013(5) 0.010(5) 0.035(7)
C9 0.123(10) 0.140(11) 0.051(5) 0.000(6) -0.009(6) 0.071(9)
C10 0.155(13) 0.229(18) 0.039(5) -0.027(8) -0.018(7) 0.126(14)
C11 0.190(16) 0.135(11) 0.038(5) -0.016(6) -0.024(8) 0.090(13)
C12 0.124(10) 0.099(9) 0.046(5) -0.010(5) 0.003(6) 0.016(7)
C13 0.25(2) 0.087(10) 0.181(18) -0.005(11) 0.116(17) -0.006(12)
C14 0.129(11) 0.128(14) 0.188(18) 0.054(13) 0.039(13) 0.038(10)
C15 0.153(13) 0.126(13) 0.188(17) -0.027(11) 0.071(13) 0.049(11)
C16 0.214(19) 0.136(13) 0.147(14) -0.009(11) 0.075(14) 0.069(14)
C17 0.115(10) 0.36(3) 0.103(10) -0.092(14) -0.015(8) 0.125(15)
C18 0.26(2) 0.43(4) 0.076(8) 0.003(15) 0.012(12) 0.28(3)
C19 0.160(14) 0.38(3) 0.102(11) 0.005(15) -0.015(10) 0.176(19)
C20 0.136(10) 0.235(17) 0.056(6) -0.041(9) -0.010(7) 0.082(12)
C23 0.076(6) 0.117(7) 0.042(4) -0.004(5) 0.009(4) 0.037(5)
C24 0.086(6) 0.115(7) 0.055(5) 0.003(5) -0.005(5) 0.059(6)
C25 0.067(5) 0.088(6) 0.036(4) 0.013(4) 0.010(4) 0.020(5)
C26 0.122(8) 0.109(7) 0.036(4) -0.012(5) -0.005(4) 0.065(7)
C27 0.125(9) 0.128(9) 0.053(5) 0.036(6) 0.020(6) 0.080(7)
C28 0.081(6) 0.121(9) 0.066(6) 0.037(6) 0.016(5) 0.043(7)
C30 0.113(8) 0.100(7) 0.046(4) 0.006(5) 0.003(5) 0.061(7)
C31 0.30(3) 0.143(15) 0.124(13) 0.059(12) 0.065(16) 0.077(18)
C29A 0.118(8) 0.099(7) 0.037(4) 0.014(4) 0.000(5) 0.034(7)
K1 0.0870(12) 0.0870(12) 0.0410(11) 0.0026(7) -0.0026(7) 0.0213(15)
K2 0.0844(13) 0.1061(16) 0.0387(8) 0.0051(10) 0.0046(9) 0.0286(12)
K3 0.0705(16) 0.0791(13) 0.0544(13) 0.0035(6) 0.0070(12) 0.0352(8)
N1 0.080(6) 0.122(7) 0.084(6) 0.011(5) 0.013(5) 0.052(5)
O1 0.208(11) 0.208(11) 0.074(8) 0.016(8) -0.016(8) -0.119(15)
O2 0.190(9) 0.089(5) 0.094(6) 0.005(5) 0.053(6) 0.034(5)
O3 0.088(5) 0.280(13) 0.052(4) -0.028(6) 0.006(4) 0.077(7)
O4 0.24(2) 0.116(7) 0.193(19) 0.027(8) 0.053(15) 0.122(10)

loop_
_atom_type_symbol
_atom_type_description
_atom_type_scat_dispersion_real
_atom_type_scat_dispersion_imag
_atom_type_scat_source
C C 0.0033 0.0016 'International Tables Vol C Tables 4.2.6.8 and 6.1.1.4'
H H 0.0000 0.0000 'International Tables Vol C Tables 4.2.6.8 and 6.1.1.4'
N N 0.0061 0.0033 'International Tables Vol C Tables 4.2.6.8 and 6.1.1.4'
O O 0.0106 0.0060 'International Tables Vol C Tables 4.2.6.8 and 6.1.1.4'
K K 0.2009 0.2494 'International Tables Vol C Tables 4.2.6.8 and 6.1.1.4'

loop_
_geom_angle_atom_site_label_1
_geom_angle_atom_site_label_2
_geom_angle_atom_site_label_3
_geom_angle
_geom_angle_site_symmetry_1
_geom_angle_site_symmetry_3
C2 C1 O1 101(2) . .
C2 C1 C2 34.0(15) . 4
O1 C1 C2 67.8(12) . 4
C1 C2 C2 115.9(15) . 4
C1 C2 C1 86.2(18) . 4
C2 C2 C1 30.2(10) 4 4
C6 C5 N1 114.0(11) . .
C6 C5 K1 65.4(6) . .
N1 C5 K1 53.9(6) . .
C7 C6 C5 119.5(11) . .
C7 C6 K1 68.9(5) . .
C5 C6 K1 89.7(6) . .
C8 C7 C6 126.1(11) . .
C8 C7 C12 112.4(12) . .
C6 C7 C12 121.4(11) . .
C8 C7 K2 79.3(5) . .
C6 C7 K2 106.8(7) . .
C12 C7 K2 83.9(6) . .
C8 C7 K1 77.9(5) . .
C6 C7 K1 85.1(5) . .
C12 C7 K1 106.8(6) . .
K2 C7 K1 157.1(4) . .
C9 C8 C7 124.4(12) . .
C9 C8 K2 85.9(6) . .
C7 C8 K2 74.0(4) . .
C8 C9 C10 121.4(13) . .
C8 C9 K2 69.6(6) . .
C10 C9 K2 83.7(7) . .
C11 C10 C9 116.8(14) . .
C11 C10 K2 77.0(7) . .
C9 C10 K2 72.0(7) . .
C12 C11 C10 121.9(15) . .
C12 C11 K2 70.7(7) . .
C10 C11 K2 79.4(8) . .
C11 C12 C7 122.8(12) . .
C11 C12 K2 85.8(8) . .
C7 C12 K2 68.9(5) . .
C14 C13 O2 107.2(14) . .
C13 C14 C15 110.1(14) . .
C14 C15 C16 106.9(15) . .
O2 C16 C15 106.7(13) . .
C18 C17 O3 103.0(12) . .
C17 C18 C19 113.9(15) . .
C20 C19 C18 101.9(13) . .
O3 C20 C19 107.3(13) . .
N2 C23 C24 113.7(8) . .
N2 C23 K3 50.9(4) . .
C24 C23 K3 66.7(5) . .
C25 C24 C23 122.5(9) . .
C25 C24 K3 69.8(5) . .
C23 C24 K3 87.6(5) . .
C24 C25 C26 124.8(9) . .
C24 C25 C30 123.4(10) . .
C26 C25 C30 111.9(9) . .
C24 C25 K3 84.7(5) . .
C26 C25 K3 81.4(5) . .
C30 C25 K3 106.1(5) . .
C24 C25 K2 121.6(5) . .
C26 C25 K2 74.2(5) . .
C30 C25 K2 70.5(5) . .
K3 C25 K2 151.3(4) . .
C27 C26 C25 124.2(10) . .
C27 C26 K3 110.9(7) . .
C25 C26 K3 72.1(5) . .
C27 C26 K2 72.1(5) . .
C25 C26 K2 81.2(5) . .
K3 C26 K2 149.4(4) . .
C26 C27 C28 121.9(10) . .
C26 C27 K2 83.1(6) . .
C28 C27 K2 72.5(5) . .
C27 C28 C29A 117.0(10) . .
C27 C28 K2 81.4(6) . .
C29A C28 K2 78.0(6) . .
C29A C30 C25 124.1(10) . .
C29A C30 K2 72.1(5) . .
C25 C30 K2 83.9(5) . .
O4 C31 C32 109.4(17) . .
C30 C29A C28 120.8(10) . .
C30 C29A K2 82.5(6) . .
C28 C29A K2 75.4(5) . .
O1 K1 N1 107.40(19) . .
O1 K1 N1 107.38(19) . 4
N1 K1 N1 145.2(4) . 4
O1 K1 C7 93.7(2) . .
N1 K1 C7 68.7(3) . .
N1 K1 C7 108.9(3) 4 .
O1 K1 C7 93.7(2) . 4
N1 K1 C7 108.9(3) . 4
N1 K1 C7 68.7(3) 4 4
C7 K1 C7 172.5(4) . 4
O1 K1 C8 118.0(2) . 4
N1 K1 C8 90.2(3) . 4
N1 K1 C8 73.5(3) 4 4
C7 K1 C8 146.5(3) . 4
C7 K1 C8 26.5(3) 4 4
O1 K1 C3 84.4(3) . 4
N1 K1 C3 162.7(3) . 4
N1 K1 C3 26.3(3) 4 4
C7 K1 C3 98.5(3) . 4
C7 K1 C3 82.2(3) 4 4
C8 K1 C3 95.4(3) 4 4
O1 K1 C6 86.5(2) . 4
N1 K1 C6 134.8(3) . 4
N1 K1 C6 48.1(3) 4 4
C7 K1 C6 155.1(3) . 4
C7 K1 C6 26.0(3) 4 4
C8 K1 C6 47.0(3) 4 4
C3 K1 C6 56.7(3) 4 4
O1 K1 C6 86.5(2) . .
N1 K1 C6 48.1(3) . .
N1 K1 C6 134.8(3) 4 .
C7 K1 C6 26.0(3) . .
C7 K1 C6 155.1(3) 4 .
C8 K1 C6 137.7(3) 4 .
C3 K1 C6 122.5(3) 4 .
C6 K1 C6 173.0(4) 4 .
O1 K1 C5 103.1(3) . .
N1 K1 C5 24.7(3) . .
N1 K1 C5 140.6(3) 4 .
C7 K1 C5 44.1(3) . .
C7 K1 C5 133.5(3) 4 .
C8 K1 C5 112.8(3) 4 .
C3 K1 C5 141.6(3) 4 .
C6 K1 C5 159.2(3) 4 .
C6 K1 C5 24.9(3) . .
O1 K1 C5 103.1(3) . 4
N1 K1 C5 140.6(3) . 4
N1 K1 C5 24.7(3) 4 4
C7 K1 C5 133.5(3) . 4
C7 K1 C5 44.1(3) 4 4
C8 K1 C5 53.1(3) 4 4
C3 K1 C5 42.3(3) 4 4
C6 K1 C5 24.9(3) 4 4
C6 K1 C5 159.2(3) . 4
C5 K1 C5 153.8(6) . 4
O3 K2 O2 78.2(4) . .
O3 K2 C7 125.6(3) . .
O2 K2 C7 98.4(3) . .
O3 K2 C28 142.2(3) . .
O2 K2 C28 106.4(3) . .
C7 K2 C28 91.4(3) . .
O3 K2 C8 99.3(3) . .
O2 K2 C8 88.9(3) . .
C7 K2 C8 26.7(3) . .
C28 K2 C8 118.0(3) . .
O3 K2 C29A 129.3(4) . .
O2 K2 C29A 132.1(3) . .
C7 K2 C29A 93.2(3) . .
C28 K2 C29A 26.6(3) . .
C8 K2 C29A 117.4(3) . .
O3 K2 C27 121.4(3) . .
O2 K2 C27 87.9(3) . .
C7 K2 C27 112.6(3) . .
C28 K2 C27 26.1(3) . .
C8 K2 C27 137.4(3) . .
C29A K2 C27 45.3(3) . .
O3 K2 C12 127.1(4) . .
O2 K2 C12 125.5(4) . .
C7 K2 C12 27.2(3) . .
C28 K2 C12 81.6(3) . .
C8 K2 C12 44.7(3) . .
C29A K2 C12 73.2(3) . .
C27 K2 C12 107.4(4) . .
O3 K2 C30 104.1(3) . .
O2 K2 C30 134.4(3) . .
C7 K2 C30 114.6(3) . .
C28 K2 C30 45.7(3) . .
C8 K2 C30 133.9(3) . .
C29A K2 C30 25.3(3) . .
C27 K2 C30 51.4(3) . .
C12 K2 C30 90.1(3) . .
O3 K2 C9 81.3(3) . .
O2 K2 C9 101.4(3) . .
C7 K2 C9 45.7(3) . .
C28 K2 C9 131.8(4) . .
C8 K2 C9 24.6(3) . .
C29A K2 C9 119.1(3) . .
C27 K2 C9 157.0(3) . .
C12 K2 C9 50.2(3) . .
C30 K2 C9 124.1(4) . .
O3 K2 C26 98.2(2) . .
O2 K2 C26 91.1(3) . .
C7 K2 C26 136.2(3) . .
C28 K2 C26 45.1(3) . .
C8 K2 C26 162.1(3) . .
C29A K2 C26 51.6(3) . .
C27 K2 C26 24.8(3) . .
C12 K2 C26 124.0(3) . .
C30 K2 C26 43.2(3) . .
C9 K2 C26 167.0(4) . .
O3 K2 C25 89.0(2) . .
O2 K2 C25 111.5(3) . .
C7 K2 C25 138.8(2) . .
C28 K2 C25 54.0(3) . .
C8 K2 C25 159.2(3) . .
C29A K2 C25 45.6(2) . .
C27 K2 C25 44.5(2) . .
C12 K2 C25 115.6(3) . .
C30 K2 C25 25.6(2) . .
C9 K2 C25 142.9(3) . .
C26 K2 C25 24.6(3) . .
O4 K3 N2 103.20(15) . .
O4 K3 N2 103.20(15) . 6
N2 K3 N2 153.6(3) . 6
O4 K3 C25 93.3(2) . 6
N2 K3 C25 108.6(2) . 6
N2 K3 C25 69.7(2) 6 6
O4 K3 C25 93.3(2) . .
N2 K3 C25 69.7(2) . .
N2 K3 C25 108.6(2) 6 .
C25 K3 C25 173.3(4) 6 .
O4 K3 C26 118.5(2) . 6
N2 K3 C26 93.4(3) . 6
N2 K3 C26 73.9(2) 6 6
C25 K3 C26 26.5(3) 6 6
C25 K3 C26 147.1(3) . 6
O4 K3 C26 118.5(2) . .
N2 K3 C26 73.9(3) . .
N2 K3 C26 93.4(3) 6 .
C25 K3 C26 147.1(3) 6 .
C25 K3 C26 26.5(3) . .
C26 K3 C26 123.0(4) 6 .
O4 K3 C22 79.0(2) . 6
N2 K3 C22 167.4(2) . 6
N2 K3 C22 27.2(2) 6 6
C25 K3 C22 83.4(3) 6 6
C25 K3 C22 97.9(3) . 6
C26 K3 C22 96.3(3) 6 6
C26 K3 C22 94.1(3) . 6
O4 K3 C24 84.98(19) . 6
N2 K3 C24 134.0(2) . 6
N2 K3 C24 49.1(2) 6 6
C25 K3 C24 25.5(2) 6 6
C25 K3 C24 155.9(2) . 6
C26 K3 C24 46.0(3) 6 6
C26 K3 C24 141.1(3) . 6
C22 K3 C24 58.2(2) 6 6
O4 K3 C24 84.98(19) . .
N2 K3 C24 49.1(2) . .
N2 K3 C24 134.0(2) 6 .
C25 K3 C24 155.9(2) 6 .
C25 K3 C24 25.5(2) . .
C26 K3 C24 141.1(3) 6 .
C26 K3 C24 46.0(3) . .
C22 K3 C24 119.6(3) 6 .
C24 K3 C24 170.0(4) 6 .
O4 K3 C23 99.8(2) . 6
N2 K3 C23 146.3(2) . 6
N2 K3 C23 24.5(2) 6 6
C25 K3 C23 45.3(2) 6 6
C25 K3 C23 133.1(2) . 6
C26 K3 C23 53.7(3) 6 6
C26 K3 C23 115.4(3) . 6
C22 K3 C23 42.7(3) 6 6
C24 K3 C23 25.7(2) 6 6
C24 K3 C23 158.6(2) . 6
O4 K3 C23 99.8(2) . .
N2 K3 C23 24.5(2) . .
N2 K3 C23 146.3(2) 6 .
C25 K3 C23 133.1(2) 6 .
C25 K3 C23 45.3(2) . .
C26 K3 C23 115.4(3) 6 .
C26 K3 C23 53.7(3) . .
C22 K3 C23 143.2(2) 6 .
C24 K3 C23 158.6(2) 6 .
C24 K3 C23 25.7(2) . .
C23 K3 C23 160.4(4) 6 .
C3 N1 C4 112.6(10) . .
C3 N1 C5 113.7(10) . .
C4 N1 C5 112.6(11) . .
C3 N1 K1 87.8(8) . .
C4 N1 K1 126.4(7) . .
C5 N1 K1 101.4(7) . .
C1 O1 C1 104.3(16) 4 .
C1 O1 K1 127.8(8) 4 .
C1 O1 K1 127.8(8) . .
C16 O2 C13 107.6(11) . .
C16 O2 K2 133.3(9) . .
C13 O2 K2 116.9(9) . .
C20 O3 C17 110.0(10) . .
C20 O3 K2 115.4(7) . .
C17 O3 K2 130.5(8) . .
C31 O4 C31 109.7(17) 6 .
C31 O4 K3 125.1(9) 6 .
C31 O4 K3 125.1(9) . .
C22 N2 C21 107.4(7) . .
C22 N2 C23 111.5(8) . .
C21 N2 C23 110.5(7) . .
C22 N2 K3 91.6(5) . .
C21 N2 K3 129.4(6) . .
C23 N2 K3 104.6(5) . .
C31 C32 C32 105.7(13) . 6

loop_
_geom_bond_atom_site_label_1
_geom_bond_atom_site_label_2
_geom_bond_distance
_geom_bond_site_symmetry_2
C1 C2 1.12(3) .
C1 O1 1.417(18) .
C1 C2 2.01(3) 4
C2 C2 1.25(5) 4
C2 C1 2.01(3) 4
C3 N1 1.409(15) .
C4 N1 1.455(16) .
C5 C6 1.479(18) .
C5 N1 1.497(15) .
C5 K1 3.515(13) .
C6 C7 1.405(16) .
C6 K1 3.196(9) .
C7 C8 1.380(14) .
C7 C12 1.448(18) .
C7 K2 2.954(8) .
C7 K1 2.992(7) .
C8 C9 1.340(16) .
C8 K2 3.020(8) .
C9 C10 1.39(2) .
C9 K2 3.214(11) .
C10 C11 1.37(2) .
C10 K2 3.358(12) .
C11 C12 1.332(19) .
C11 K2 3.329(12) .
C12 K2 3.150(11) .
C13 C14 1.31(2) .
C13 O2 1.426(16) .
C14 C15 1.39(2) .
C15 C16 1.40(2) .
C16 O2 1.380(17) .
C17 C18 1.34(2) .
C17 O3 1.404(15) .
C18 C19 1.42(2) .
C19 C20 1.40(2) .
C20 O3 1.376(12) .
C23 N2 1.476(10) .
C23 C24 1.495(13) .
C23 K3 3.441(9) .
C24 C25 1.365(12) .
C24 K3 3.164(9) .
C25 C26 1.398(14) .
C25 C30 1.444(14) .
C25 K3 2.982(7) .
C25 K2 3.323(8) .
C26 C27 1.365(15) .
C26 K3 3.098(9) .
C26 K2 3.235(8) .
C27 C28 1.380(16) .
C27 K2 3.101(10) .
C28 C29A 1.386(16) .
C28 K2 2.991(9) .
C30 C29A 1.360(15) .
C30 K2 3.150(9) .
C31 O4 1.32(2) .
C31 C32 1.36(2) .
C29A K2 3.024(9) .
K1 O1 2.597(12) .
K1 N1 2.898(9) .
K1 N1 2.898(9) 4
K1 C7 2.992(7) 4
K1 C8 3.021(9) 4
K1 C3 3.174(14) 4
K1 C6 3.196(9) 4
K1 C5 3.515(13) 4
K2 O3 2.629(8) .
K2 O2 2.680(9) .
K3 O4 2.678(13) .
K3 N2 2.758(7) .
K3 N2 2.758(7) 6
K3 C25 2.982(7) 6
K3 C26 3.098(9) 6
K3 C22 3.148(11) 6
K3 C24 3.164(9) 6
K3 C23 3.441(9) 6
O1 C1 1.417(18) 4
O4 C31 1.32(2) 6
N2 C22 1.441(12) .
N2 C21 1.449(13) .
C32 C32 1.42(4) 6
